data_4134213
loop_
_publ_author_name
'Pearce, Adam J.'
'Harkins, Robin P.'
'Reiner, Benjamin R.'
'Wotal, Alexander C.'
'Dunscomb, Rachel J.'
'Tonks, Ian A.'

_publ_section_title
;
 Multicomponent Pyrazole Synthesis from Alkynes, Nitriles, and Ti Imidos
 via Oxidatively Induced N-N Bond Coupling.
;
_journal_name_full 'Journal of the American Chemical Society'
_journal_paper_doi 10.1021/jacs.9b13173
_journal_year 2020
_chemical_formula_moiety 'C40 H46 Cl2 N4 Ti'
_chemical_formula_sum 'C40 H46 Cl2 N4 Ti'
_chemical_formula_weight 701.61
_space_group_crystal_system monoclinic
_space_group_IT_number 15
_space_group_name_Hall '-C 2yc'
_space_group_name_H-M_alt 'C 1 2/c 1'
_atom_sites_solution_hydrogens mixed
_audit_creation_method SHELXL-2016/6
_cell_angle_alpha 90
_cell_angle_beta 109.2240(10)
_cell_angle_gamma 90
_cell_formula_units_Z 4
_cell_length_a 15.6951(6)
_cell_length_b 12.0965(5)
_cell_length_c 20.2737(9)
_cell_measurement_reflns_used 9939
_cell_measurement_temperature 100(2)
_cell_measurement_theta_max 30.2635
_cell_measurement_theta_min 2.6095
_cell_volume 3634.4(3)
_computing_cell_refinement 'SAINT, Bruker'
_computing_data_collection 'APEX3, Bruker'
_computing_data_reduction 'SAINT, Bruker'
_computing_molecular_graphics 'Shelxle-(Rev. 825) (Huebschle, C. B. 2011)'
_computing_structure_refinement 'SHELXL-2016/6 (Sheldrick, 2016)'
_computing_structure_solution 'SHELXT 2014/5 (Sheldrick, 2014)'
_diffrn_ambient_temperature 100(2)
_diffrn_measured_fraction_theta_full 0.999
_diffrn_measured_fraction_theta_max 0.998
_diffrn_measurement_device_type '\f and \w scans'
_diffrn_radiation_type MoK\a
_diffrn_radiation_wavelength 0.71073
_diffrn_reflns_av_R_equivalents 0.0456
_diffrn_reflns_av_unetI/netI 0.0353
_diffrn_reflns_Laue_measured_fraction_full 0.999
_diffrn_reflns_Laue_measured_fraction_max 0.998
_diffrn_reflns_limit_h_max 21
_diffrn_reflns_limit_h_min -22
_diffrn_reflns_limit_k_max 15
_diffrn_reflns_limit_k_min -17
_diffrn_reflns_limit_l_max 28
_diffrn_reflns_limit_l_min -28
_diffrn_reflns_number 32301
_diffrn_reflns_point_group_measured_fraction_full 0.999
_diffrn_reflns_point_group_measured_fraction_max 0.998
_diffrn_reflns_theta_full 25.242
_diffrn_reflns_theta_max 30.540
_diffrn_reflns_theta_min 2.212
_diffrn_source 'Bruker Photon-II CMOS'
_exptl_absorpt_coefficient_mu 0.416
_exptl_absorpt_correction_T_max 0.7461
_exptl_absorpt_correction_T_min 0.6742
_exptl_absorpt_correction_type multi-scan
_exptl_absorpt_process_details 'SADABS, R. Blessing, 1995'
_exptl_crystal_colour Purple
_exptl_crystal_density_diffrn 1.282
_exptl_crystal_description Block
_exptl_crystal_F_000 1480
_exptl_crystal_size_max 0.180
_exptl_crystal_size_mid 0.090
_exptl_crystal_size_min 0.040
_refine_diff_density_max 0.528
_refine_diff_density_min -0.412
_refine_diff_density_rms 0.065
_refine_ls_extinction_method none
_refine_ls_goodness_of_fit_ref 1.076
_refine_ls_hydrogen_treatment mixed
_refine_ls_matrix_type full
_refine_ls_number_parameters 220
_refine_ls_number_reflns 5560
_refine_ls_number_restraints 0
_refine_ls_restrained_S_all 1.076
_refine_ls_R_factor_all 0.0601
_refine_ls_R_factor_gt 0.0387
_refine_ls_shift/su_max 0.001
_refine_ls_shift/su_mean 0.000
_refine_ls_structure_factor_coef Fsqd
_refine_ls_weighting_details 'w=1/[\s^2^(Fo^2^)+(0.0410P)^2^+4.4063P] where P=(Fo^2^+2Fc^2^)/3'
_refine_ls_weighting_scheme calc
_refine_ls_wR_factor_gt 0.0927
_refine_ls_wR_factor_ref 0.1053
_reflns_Friedel_coverage 0.000
_reflns_number_gt 4329
_reflns_number_total 5560
_reflns_threshold_expression 'I > 2\s(I)'
_cod_data_source_file 18149_a.cif
_cod_data_source_block 18149_a
_cod_depositor_comments
;
The following automatic conversions were performed:

data item '_exptl_absorpt_correction_type' value 'Multi-scan' was
changed to 'multi-scan' in accordance with the
/home/data/users/saulius/crontab/automatic-downloads/rss-feeds/ACS/lib/dictionaries/cif_core.dic
dictionary named 'cif_core.dic' version 2.4.2 last updated on
2011-04-26.

Automatic conversion script
Id: cif_fix_values 7556 2019-12-06 15:28:31Z antanas 
;
_cod_original_sg_symbol_H-M 'C 2/c'
_cod_database_code 4134213
_shelx_shelxl_version_number 2016/6
_shelx_space_group_comment
;
The symmetry employed for this shelxl refinement is uniquely defined
by the following loop, which should always be used as a source of
symmetry information in preference to the above space-group names.
They are only intended as comments.
;
_shelx_estimated_absorpt_t_min 0.929
_shelx_estimated_absorpt_t_max 0.984

loop_
_space_group_symop_operation_xyz
'x, y, z'
'-x, y, -z+1/2'
'x+1/2, y+1/2, z'
'-x+1/2, y+1/2, -z+1/2'
'-x, -y, -z'
'x, -y, z-1/2'
'-x+1/2, -y+1/2, -z'
'x+1/2, -y+1/2, z-1/2'

loop_
_atom_site_label
_atom_site_type_symbol
_atom_site_fract_x
_atom_site_fract_y
_atom_site_fract_z
_atom_site_U_iso_or_equiv
_atom_site_adp_type
_atom_site_occupancy
_atom_site_site_symmetry_order
_atom_site_calc_flag
_atom_site_refinement_flags_posn
_atom_site_refinement_flags_adp
_atom_site_refinement_flags_occupancy
_atom_site_disorder_assembly
_atom_site_disorder_group
Ti1 Ti 0.500000 0.46757(3) 0.750000 0.01460(9) Uani 1 2 d S T P . .
H1 H 0.4084(14) 0.4134(19) 0.6289(11) 0.032(6) Uiso 1 1 d . . . . .
N1 N 0.39838(9) 0.46131(11) 0.65713(7) 0.0180(3) Uani 1 1 d . . . . .
C1 C 0.31863(10) 0.51001(13) 0.62783(8) 0.0169(3) Uani 1 1 d . . . . .
Cl1 Cl 0.56454(2) 0.33730(3) 0.69389(2) 0.02153(9) Uani 1 1 d . . . . .
N2 N 0.41551(8) 0.59005(10) 0.76638(7) 0.0156(2) Uani 1 1 d . . . . .
C15 C 0.45456(10) 0.63292(13) 0.83691(8) 0.0178(3) Uani 1 1 d . . . . .
C2 C 0.28428(10) 0.59111(13) 0.66137(8) 0.0175(3) Uani 1 1 d . . . . .
C20 C 0.51396(10) 0.72209(14) 0.85088(9) 0.0225(3) Uani 1 1 d . . . . .
H20 H 0.531438 0.753900 0.814447 0.027 Uiso 1 1 calc R U . . .
C19 C 0.54767(11) 0.76451(15) 0.91832(10) 0.0287(4) Uani 1 1 d . . . . .
H19 H 0.587865 0.825669 0.927774 0.034 Uiso 1 1 calc R U . . .
C3 C 0.33251(10) 0.62741(12) 0.72998(8) 0.0165(3) Uani 1 1 d . . . . .
C18 C 0.52283(12) 0.71786(16) 0.97184(10) 0.0302(4) Uani 1 1 d . . . . .
H18 H 0.545364 0.747546 1.017716 0.036 Uiso 1 1 calc R U . . .
C4 C 0.26682(10) 0.47481(13) 0.55469(8) 0.0185(3) Uani 1 1 d . . . . .
C17 C 0.46520(12) 0.62809(16) 0.95815(9) 0.0279(4) Uani 1 1 d . . . . .
H17 H 0.448437 0.595794 0.994802 0.033 Uiso 1 1 calc R U . . .
C5 C 0.27842(12) 0.53133(16) 0.49895(9) 0.0276(4) Uani 1 1 d . . . . .
H5 H 0.318536 0.592490 0.507207 0.033 Uiso 1 1 calc R U . . .
C16 C 0.43160(11) 0.58477(14) 0.89097(9) 0.0219(3) Uani 1 1 d . . . . .
H16 H 0.392899 0.522186 0.882033 0.026 Uiso 1 1 calc R U . . .
C6 C 0.23149(12) 0.49882(18) 0.43087(9) 0.0308(4) Uani 1 1 d . . . . .
H6 H 0.240538 0.538225 0.393182 0.037 Uiso 1 1 calc R U . . .
C14 C 0.31323(13) 0.83198(15) 0.74348(12) 0.0362(5) Uani 1 1 d . . . . .
H14A H 0.302156 0.837138 0.693098 0.054 Uiso 1 1 calc R U . . .
H14B H 0.377033 0.846954 0.768760 0.054 Uiso 1 1 calc R U . . .
H14C H 0.275766 0.886328 0.757063 0.054 Uiso 1 1 calc R U . . .
C7 C 0.17227(11) 0.41109(17) 0.41652(9) 0.0274(4) Uani 1 1 d . . . . .
C13 C 0.28946(11) 0.71610(14) 0.76138(9) 0.0223(3) Uani 1 1 d . . . . .
H13A H 0.310052 0.707243 0.812785 0.027 Uiso 1 1 calc R U . . .
H13B H 0.223099 0.706786 0.743757 0.027 Uiso 1 1 calc R U . . .
C8 C 0.16154(13) 0.35443(16) 0.47229(10) 0.0312(4) Uani 1 1 d . . . . .
H8 H 0.121331 0.293334 0.463699 0.037 Uiso 1 1 calc R U . . .
C11 C 0.19151(10) 0.63851(14) 0.62186(9) 0.0215(3) Uani 1 1 d . . . . .
H11A H 0.183663 0.639879 0.571377 0.026 Uiso 1 1 calc R U . . .
H11B H 0.188913 0.715822 0.637118 0.026 Uiso 1 1 calc R U . . .
C10 C 0.12037(14) 0.3792(2) 0.34216(10) 0.0448(6) Uani 1 1 d . . . . .
H10A H 0.138604 0.426889 0.310068 0.067 Uiso 1 1 calc R U . . .
H10B H 0.055586 0.388106 0.333771 0.067 Uiso 1 1 calc R U . . .
H10C H 0.133199 0.301945 0.334338 0.067 Uiso 1 1 calc R U . . .
C9 C 0.20849(12) 0.38493(15) 0.54106(9) 0.0263(3) Uani 1 1 d . . . . .
H9 H 0.200549 0.344138 0.578657 0.032 Uiso 1 1 calc R U . . .
C12 C 0.11335(11) 0.57388(15) 0.63248(9) 0.0254(3) Uani 1 1 d . . . . .
H12A H 0.056046 0.608273 0.605195 0.038 Uiso 1 1 calc R U . . .
H12B H 0.119114 0.574534 0.682101 0.038 Uiso 1 1 calc R U . . .
H12C H 0.114784 0.497391 0.616948 0.038 Uiso 1 1 calc R U . . .

loop_
_atom_site_aniso_label
_atom_site_aniso_U_11
_atom_site_aniso_U_22
_atom_site_aniso_U_33
_atom_site_aniso_U_23
_atom_site_aniso_U_13
_atom_site_aniso_U_12
Ti1 0.01070(16) 0.01491(17) 0.01669(18) 0.000 0.00248(13) 0.000
N1 0.0147(6) 0.0198(6) 0.0179(6) -0.0032(5) 0.0034(5) 0.0030(5)
C1 0.0138(6) 0.0195(7) 0.0163(7) 0.0004(5) 0.0032(5) 0.0004(5)
Cl1 0.01819(17) 0.02027(18) 0.0248(2) -0.00139(14) 0.00535(14) 0.00587(13)
N2 0.0128(5) 0.0171(6) 0.0161(6) -0.0020(5) 0.0039(5) -0.0007(4)
C15 0.0141(6) 0.0204(7) 0.0175(7) -0.0040(5) 0.0033(5) 0.0019(5)
C2 0.0150(6) 0.0204(7) 0.0171(7) 0.0008(5) 0.0051(5) 0.0032(5)
C20 0.0173(7) 0.0235(8) 0.0269(8) -0.0057(6) 0.0075(6) -0.0017(6)
C19 0.0198(8) 0.0301(9) 0.0338(10) -0.0150(7) 0.0057(7) -0.0043(6)
C3 0.0136(6) 0.0173(7) 0.0189(7) 0.0001(5) 0.0060(5) 0.0005(5)
C18 0.0224(8) 0.0389(10) 0.0247(9) -0.0145(7) 0.0016(7) 0.0040(7)
C4 0.0126(6) 0.0243(8) 0.0170(7) -0.0013(6) 0.0027(5) 0.0045(5)
C17 0.0298(9) 0.0348(9) 0.0192(8) -0.0024(7) 0.0081(7) 0.0052(7)
C5 0.0218(8) 0.0384(10) 0.0218(8) -0.0003(7) 0.0059(7) -0.0075(7)
C16 0.0222(7) 0.0221(8) 0.0206(8) -0.0023(6) 0.0060(6) -0.0008(6)
C6 0.0253(9) 0.0504(11) 0.0171(8) 0.0015(7) 0.0073(7) -0.0019(8)
C14 0.0286(9) 0.0216(9) 0.0526(13) -0.0086(8) 0.0058(9) 0.0058(7)
C7 0.0178(7) 0.0440(11) 0.0192(8) -0.0082(7) 0.0044(6) 0.0034(7)
C13 0.0183(7) 0.0250(8) 0.0219(8) -0.0048(6) 0.0043(6) 0.0058(6)
C8 0.0288(9) 0.0346(10) 0.0274(9) -0.0108(7) 0.0055(7) -0.0073(7)
C11 0.0174(7) 0.0266(8) 0.0184(7) 0.0001(6) 0.0029(6) 0.0070(6)
C10 0.0285(10) 0.0822(17) 0.0224(9) -0.0180(10) 0.0064(8) -0.0078(10)
C9 0.0296(9) 0.0259(9) 0.0219(8) -0.0023(6) 0.0064(7) -0.0033(7)
C12 0.0171(7) 0.0321(9) 0.0244(8) -0.0010(7) 0.0033(6) 0.0057(6)

loop_
_atom_type_symbol
_atom_type_description
_atom_type_scat_dispersion_real
_atom_type_scat_dispersion_imag
_atom_type_scat_source
C C 0.0033 0.0016 'International Tables Vol C Tables 4.2.6.8 and 6.1.1.4'
H H 0.0000 0.0000 'International Tables Vol C Tables 4.2.6.8 and 6.1.1.4'
Cl Cl 0.1484 0.1585 'International Tables Vol C Tables 4.2.6.8 and 6.1.1.4'
N N 0.0061 0.0033 'International Tables Vol C Tables 4.2.6.8 and 6.1.1.4'
Ti Ti 0.2776 0.4457 'International Tables Vol C Tables 4.2.6.8 and 6.1.1.4'

loop_
_geom_angle_atom_site_label_1
_geom_angle_atom_site_label_2
_geom_angle_atom_site_label_3
_geom_angle
_geom_angle_site_symmetry_1
_geom_angle_site_symmetry_3
_geom_angle_publ_flag
N1 Ti1 N1 175.72(8) . 2_656 ?
N1 Ti1 N2 80.07(5) . . ?
N1 Ti1 N2 103.03(5) 2_656 . ?
N1 Ti1 N2 103.03(5) . 2_656 ?
N1 Ti1 N2 80.07(5) 2_656 2_656 ?
N2 Ti1 N2 89.53(7) . 2_656 ?
N1 Ti1 Cl1 95.25(4) . 2_656 ?
N1 Ti1 Cl1 81.88(4) 2_656 2_656 ?
N2 Ti1 Cl1 90.07(4) . 2_656 ?
N2 Ti1 Cl1 161.37(4) 2_656 2_656 ?
N1 Ti1 Cl1 81.88(4) . . ?
N1 Ti1 Cl1 95.25(4) 2_656 . ?
N2 Ti1 Cl1 161.37(4) . . ?
N2 Ti1 Cl1 90.07(4) 2_656 . ?
Cl1 Ti1 Cl1 96.15(2) 2_656 . ?
C1 N1 Ti1 137.13(11) . . ?
C1 N1 H1 110.5(14) . . ?
Ti1 N1 H1 112.4(14) . . ?
N1 C1 C2 123.29(14) . . ?
N1 C1 C4 116.06(13) . . ?
C2 C1 C4 120.64(13) . . ?
C3 N2 C15 115.98(12) . . ?
C3 N2 Ti1 134.59(10) . . ?
C15 N2 Ti1 109.01(9) . . ?
C16 C15 C20 119.63(15) . . ?
C16 C15 N2 119.45(14) . . ?
C20 C15 N2 120.93(14) . . ?
C1 C2 C3 121.85(13) . . ?
C1 C2 C11 117.57(14) . . ?
C3 C2 C11 120.57(13) . . ?
C19 C20 C15 119.88(16) . . ?
C19 C20 H20 120.1 . . ?
C15 C20 H20 120.1 . . ?
C18 C19 C20 120.29(16) . . ?
C18 C19 H19 119.9 . . ?
C20 C19 H19 119.9 . . ?
N2 C3 C2 122.81(13) . . ?
N2 C3 C13 119.48(13) . . ?
C2 C3 C13 117.64(13) . . ?
C17 C18 C19 119.76(16) . . ?
C17 C18 H18 120.1 . . ?
C19 C18 H18 120.1 . . ?
C5 C4 C9 118.67(15) . . ?
C5 C4 C1 119.56(14) . . ?
C9 C4 C1 121.75(15) . . ?
C18 C17 C16 120.31(17) . . ?
C18 C17 H17 119.8 . . ?
C16 C17 H17 119.8 . . ?
C4 C5 C6 120.14(17) . . ?
C4 C5 H5 119.9 . . ?
C6 C5 H5 119.9 . . ?
C15 C16 C17 120.09(16) . . ?
C15 C16 H16 120.0 . . ?
C17 C16 H16 120.0 . . ?
C7 C6 C5 121.85(17) . . ?
C7 C6 H6 119.1 . . ?
C5 C6 H6 119.1 . . ?
C13 C14 H14A 109.5 . . ?
C13 C14 H14B 109.5 . . ?
H14A C14 H14B 109.5 . . ?
C13 C14 H14C 109.5 . . ?
H14A C14 H14C 109.5 . . ?
H14B C14 H14C 109.5 . . ?
C6 C7 C8 117.77(16) . . ?
C6 C7 C10 120.85(18) . . ?
C8 C7 C10 121.38(18) . . ?
C3 C13 C14 111.90(14) . . ?
C3 C13 H13A 109.2 . . ?
C14 C13 H13A 109.2 . . ?
C3 C13 H13B 109.2 . . ?
C14 C13 H13B 109.2 . . ?
H13A C13 H13B 107.9 . . ?
C7 C8 C9 121.40(17) . . ?
C7 C8 H8 119.3 . . ?
C9 C8 H8 119.3 . . ?
C2 C11 C12 113.94(14) . . ?
C2 C11 H11A 108.8 . . ?
C12 C11 H11A 108.8 . . ?
C2 C11 H11B 108.8 . . ?
C12 C11 H11B 108.8 . . ?
H11A C11 H11B 107.7 . . ?
C7 C10 H10A 109.5 . . ?
C7 C10 H10B 109.5 . . ?
H10A C10 H10B 109.5 . . ?
C7 C10 H10C 109.5 . . ?
H10A C10 H10C 109.5 . . ?
H10B C10 H10C 109.5 . . ?
C4 C9 C8 120.15(17) . . ?
C4 C9 H9 119.9 . . ?
C8 C9 H9 119.9 . . ?
C11 C12 H12A 109.5 . . ?
C11 C12 H12B 109.5 . . ?
H12A C12 H12B 109.5 . . ?
C11 C12 H12C 109.5 . . ?
H12A C12 H12C 109.5 . . ?
H12B C12 H12C 109.5 . . ?

loop_
_geom_bond_atom_site_label_1
_geom_bond_atom_site_label_2
_geom_bond_distance
_geom_bond_site_symmetry_2
_geom_bond_publ_flag
Ti1 N1 2.0291(13) . ?
Ti1 N1 2.0291(13) 2_656 ?
Ti1 N2 2.0866(13) . ?
Ti1 N2 2.0866(13) 2_656 ?
Ti1 Cl1 2.3584(4) 2_656 ?
Ti1 Cl1 2.3584(4) . ?
N1 C1 1.3330(19) . ?
N1 H1 0.86(2) . ?
C1 C2 1.399(2) . ?
C1 C4 1.499(2) . ?
N2 C3 1.3463(18) . ?
N2 C15 1.4532(19) . ?
C15 C16 1.389(2) . ?
C15 C20 1.392(2) . ?
C2 C3 1.417(2) . ?
C2 C11 1.524(2) . ?
C20 C19 1.391(2) . ?
C20 H20 0.9500 . ?
C19 C18 1.388(3) . ?
C19 H19 0.9500 . ?
C3 C13 1.515(2) . ?
C18 C17 1.382(3) . ?
C18 H18 0.9500 . ?
C4 C5 1.383(2) . ?
C4 C9 1.389(2) . ?
C17 C16 1.391(2) . ?
C17 H17 0.9500 . ?
C5 C6 1.390(2) . ?
C5 H5 0.9500 . ?
C16 H16 0.9500 . ?
C6 C7 1.377(3) . ?
C6 H6 0.9500 . ?
C14 C13 1.525(3) . ?
C14 H14A 0.9800 . ?
C14 H14B 0.9800 . ?
C14 H14C 0.9800 . ?
C7 C8 1.379(3) . ?
C7 C10 1.509(2) . ?
C13 H13A 0.9900 . ?
C13 H13B 0.9900 . ?
C8 C9 1.395(2) . ?
C8 H8 0.9500 . ?
C11 C12 1.528(2) . ?
C11 H11A 0.9900 . ?
C11 H11B 0.9900 . ?
C10 H10A 0.9800 . ?
C10 H10B 0.9800 . ?
C10 H10C 0.9800 . ?
C9 H9 0.9500 . ?
C12 H12A 0.9800 . ?
C12 H12B 0.9800 . ?
C12 H12C 0.9800 . ?

loop_
_geom_torsion_atom_site_label_1
_geom_torsion_atom_site_label_2
_geom_torsion_atom_site_label_3
_geom_torsion_atom_site_label_4
_geom_torsion
_geom_torsion_site_symmetry_1
_geom_torsion_site_symmetry_2
_geom_torsion_site_symmetry_3
_geom_torsion_site_symmetry_4
_geom_torsion_publ_flag
Ti1 N1 C1 C2 1.4(3) . . . . ?
Ti1 N1 C1 C4 -179.90(12) . . . . ?
C3 N2 C15 C16 82.83(18) . . . . ?
Ti1 N2 C15 C16 -90.79(14) . . . . ?
C3 N2 C15 C20 -96.59(17) . . . . ?
Ti1 N2 C15 C20 89.79(15) . . . . ?
N1 C1 C2 C3 -0.2(2) . . . . ?
C4 C1 C2 C3 -178.83(14) . . . . ?
N1 C1 C2 C11 -179.21(15) . . . . ?
C4 C1 C2 C11 2.2(2) . . . . ?
C16 C15 C20 C19 -2.0(2) . . . . ?
N2 C15 C20 C19 177.42(15) . . . . ?
C15 C20 C19 C18 0.4(3) . . . . ?
C15 N2 C3 C2 -178.11(14) . . . . ?
Ti1 N2 C3 C2 -6.6(2) . . . . ?
C15 N2 C3 C13 4.9(2) . . . . ?
Ti1 N2 C3 C13 176.45(11) . . . . ?
C1 C2 C3 N2 2.7(2) . . . . ?
C11 C2 C3 N2 -178.36(14) . . . . ?
C1 C2 C3 C13 179.69(14) . . . . ?
C11 C2 C3 C13 -1.4(2) . . . . ?
C20 C19 C18 C17 0.8(3) . . . . ?
N1 C1 C4 C5 -90.65(19) . . . . ?
C2 C1 C4 C5 88.05(19) . . . . ?
N1 C1 C4 C9 87.91(19) . . . . ?
C2 C1 C4 C9 -93.38(19) . . . . ?
C19 C18 C17 C16 -0.4(3) . . . . ?
C9 C4 C5 C6 0.7(3) . . . . ?
C1 C4 C5 C6 179.32(16) . . . . ?
C20 C15 C16 C17 2.4(2) . . . . ?
N2 C15 C16 C17 -177.06(14) . . . . ?
C18 C17 C16 C15 -1.2(3) . . . . ?
C4 C5 C6 C7 0.4(3) . . . . ?
C5 C6 C7 C8 -1.0(3) . . . . ?
C5 C6 C7 C10 178.44(19) . . . . ?
N2 C3 C13 C14 89.09(18) . . . . ?
C2 C3 C13 C14 -88.02(18) . . . . ?
C6 C7 C8 C9 0.4(3) . . . . ?
C10 C7 C8 C9 -179.01(18) . . . . ?
C1 C2 C11 C12 88.41(18) . . . . ?
C3 C2 C11 C12 -90.59(18) . . . . ?
C5 C4 C9 C8 -1.3(3) . . . . ?
C1 C4 C9 C8 -179.85(16) . . . . ?
C7 C8 C9 C4 0.7(3) . . . . ?
